data_4069248
loop_
_publ_author_name
'Honz\'i\<cek, Jan'
'Mukhopadhyay, Abhik'
'Santos-Silva, Teresa'
'Rom\~ao, Maria J.'
'Rom\~ao, Carlos C.'

_publ_section_title
;
 Ring-Functionalized Molybdenocene Complexes
;
_journal_issue 9
_journal_name_full Organometallics
_journal_page_first 2871
_journal_paper_doi 10.1021/om9001022
_journal_volume 28
_journal_year 2009
_chemical_formula_moiety 'C13 H13 B F4 Mo O3'
_chemical_formula_sum 'C13 H13 B F4 Mo O3'
_chemical_formula_weight 399.98
_chemical_name_systematic
; 
 ? 
;
_space_group_IT_number 15
_symmetry_cell_setting monoclinic
_symmetry_space_group_name_Hall '-C 2yc'
_symmetry_space_group_name_H-M 'C 1 2/c 1'
_atom_sites_solution_hydrogens geom
_atom_sites_solution_primary direct
_atom_sites_solution_secondary difmap
_audit_creation_method SHELXL-97
_cell_angle_alpha 90.00
_cell_angle_beta 119.87(3)
_cell_angle_gamma 90.00
_cell_formula_units_Z 8
_cell_length_a 15.658(3)
_cell_length_b 14.019(3)
_cell_length_c 15.379(3)
_cell_measurement_reflns_used 4216
_cell_measurement_temperature 293(2)
_cell_measurement_theta_max 28.12
_cell_measurement_theta_min 2.91
_cell_volume 2927.4(13)
_computing_cell_refinement 'Bruker SMART'
_computing_data_collection 'Bruker SMART'
_computing_data_reduction 'Bruker SAINT'
_computing_molecular_graphics 'Bruker SHELXTL'
_computing_publication_material 'Bruker SHELXTL'
_computing_structure_refinement 'Bruker SHELXTL'
_computing_structure_solution 'Bruker SHELXTL'
_diffrn_ambient_temperature 293(2)
_diffrn_measured_fraction_theta_full 0.978
_diffrn_measured_fraction_theta_max 0.978
_diffrn_measurement_device_type 'Bruker SMART APEX CCD area-detector'
_diffrn_measurement_method 'phi and omega scans'
_diffrn_radiation_monochromator graphite
_diffrn_radiation_source 'fine-focus sealed tube'
_diffrn_radiation_type MoK\a
_diffrn_radiation_wavelength 0.71073
_diffrn_reflns_av_R_equivalents 0.0308
_diffrn_reflns_av_sigmaI/netI 0.0320
_diffrn_reflns_limit_h_max 21
_diffrn_reflns_limit_h_min -21
_diffrn_reflns_limit_k_max 19
_diffrn_reflns_limit_k_min -17
_diffrn_reflns_limit_l_max 21
_diffrn_reflns_limit_l_min -21
_diffrn_reflns_number 15910
_diffrn_reflns_theta_full 29.15
_diffrn_reflns_theta_max 29.15
_diffrn_reflns_theta_min 2.09
_exptl_absorpt_coefficient_mu 0.948
_exptl_absorpt_correction_T_max 0.9541
_exptl_absorpt_correction_T_min 0.7030
_exptl_absorpt_correction_type multi-scan
_exptl_absorpt_process_details '(SADABS; Sheldrick, 1996)'
_exptl_crystal_colour colorless
_exptl_crystal_density_diffrn 1.815
_exptl_crystal_density_method 'not measured'
_exptl_crystal_description block
_exptl_crystal_F_000 1584
_exptl_crystal_size_max 0.40
_exptl_crystal_size_mid 0.20
_exptl_crystal_size_min 0.05
_refine_diff_density_max 1.366
_refine_diff_density_min -0.774
_refine_diff_density_rms 0.120
_refine_ls_extinction_method none
_refine_ls_goodness_of_fit_ref 1.041
_refine_ls_hydrogen_treatment mixed
_refine_ls_matrix_type full
_refine_ls_number_parameters 213
_refine_ls_number_reflns 3873
_refine_ls_number_restraints 0
_refine_ls_restrained_S_all 1.041
_refine_ls_R_factor_all 0.0760
_refine_ls_R_factor_gt 0.0548
_refine_ls_shift/su_max 0.001
_refine_ls_shift/su_mean 0.000
_refine_ls_structure_factor_coef Fsqd
_refine_ls_weighting_details 'calc w=1/[\s^2^(Fo^2^)+(0.0670P)^2^+19.8144P] where P=(Fo^2^+2Fc^2^)/3'
_refine_ls_weighting_scheme calc
_refine_ls_wR_factor_gt 0.1396
_refine_ls_wR_factor_ref 0.1531
_reflns_number_gt 2900
_reflns_number_total 3873
_reflns_threshold_expression >2sigma(I)
_cod_data_source_file om9001022_si_002.cif
_cod_data_source_block 26a
_cod_depositor_comments
;
The following automatic conversions were performed:

'_symmetry_cell_setting' value 'Monoclinic' changed to 'monoclinic'
according to /home/saulius/struct/CIF-dictionaries/cif_core.dic
dictionary named 'cif_core.dic' version 2.4.2 from 2011-04-26.

Automatic conversion script
Id: cif_fix_values 1715 2011-07-08 13:25:40Z adriana 
;
_cod_original_cell_volume 2927.1(10)
_cod_original_sg_symbol_H-M 'C 2/c'
_cod_database_code 4069248

loop_
_symmetry_equiv_pos_as_xyz
'x, y, z'
'-x, y, -z+1/2'
'x+1/2, y+1/2, z'
'-x+1/2, y+1/2, -z+1/2'
'-x, -y, -z'
'x, -y, z-1/2'
'-x+1/2, -y+1/2, -z'
'x+1/2, -y+1/2, z-1/2'

loop_
_atom_site_label
_atom_site_type_symbol
_atom_site_fract_x
_atom_site_fract_y
_atom_site_fract_z
_atom_site_U_iso_or_equiv
_atom_site_adp_type
_atom_site_occupancy
_atom_site_symmetry_multiplicity
_atom_site_calc_flag
_atom_site_refinement_flags
Mo1 Mo 0.24805(3) 1.03812(3) 0.00520(3) 0.03509(15) Uani 1 1 d .
C1 C 0.3957(4) 0.9613(5) 0.0721(4) 0.0538(15) Uani 1 1 d .
H1 H 0.3998 0.8997 0.0521 0.065 Uiso 1 1 calc R
C2 C 0.4052(4) 1.0479(6) 0.0286(5) 0.066(2) Uani 1 1 d .
H2 H 0.4162 1.0518 -0.0254 0.079 Uiso 1 1 calc R
C3 C 0.3954(4) 1.1246(6) 0.0789(5) 0.0650(18) Uani 1 1 d .
H3 H 0.4000 1.1885 0.0656 0.078 Uiso 1 1 calc R
C4 C 0.3771(4) 1.0897(5) 0.1540(4) 0.0493(13) Uani 1 1 d .
H4 H 0.3659 1.1267 0.1975 0.059 Uiso 1 1 calc R
C5 C 0.3787(3) 0.9873(4) 0.1519(3) 0.0405(12) Uani 1 1 d .
C6 C 0.3724(4) 0.9252(4) 0.2263(3) 0.0409(11) Uani 1 1 d .
C7 C 0.3911(6) 0.7683(5) 0.2873(5) 0.070(2) Uani 1 1 d .
H7A H 0.4395 0.7884 0.3535 0.105 Uiso 1 1 calc R
H7B H 0.4078 0.7060 0.2745 0.105 Uiso 1 1 calc R
H7C H 0.3275 0.7663 0.2821 0.105 Uiso 1 1 calc R
C8 C 0.1813(4) 1.0635(4) 0.0856(4) 0.0452(12) Uani 1 1 d .
C9 C 0.1497(9) 1.0478(9) -0.1646(5) 0.121(5) Uani 1 1 d .
H9 H 0.1535 1.1000 -0.1998 0.145 Uiso 1 1 calc R
C10 C 0.0865(5) 1.0355(7) -0.1176(6) 0.083(3) Uani 1 1 d .
H10 H 0.0422 1.0790 -0.1165 0.100 Uiso 1 1 calc R
C11 C 0.1091(5) 0.9438(6) -0.0757(5) 0.0636(19) Uani 1 1 d .
H11 H 0.0799 0.9142 -0.0429 0.076 Uiso 1 1 calc R
C12 C 0.1778(6) 0.9065(7) -0.0900(7) 0.092(3) Uani 1 1 d .
H12 H 0.2063 0.8472 -0.0655 0.111 Uiso 1 1 calc R
C13 C 0.2016(6) 0.9620(9) -0.1426(6) 0.094(3) Uani 1 1 d .
H13 H 0.2469 0.9465 -0.1627 0.113 Uiso 1 1 calc R
O1 O 0.3891(3) 0.8353(3) 0.2142(3) 0.0556(10) Uani 1 1 d .
O2 O 0.3588(3) 0.9556(3) 0.2911(3) 0.0513(10) Uani 1 1 d .
O3 O 0.1447(3) 1.0754(4) 0.1316(3) 0.0690(13) Uani 1 1 d .
B1 B 0.1020(5) 0.7711(5) 0.1073(5) 0.0485(15) Uani 1 1 d .
F1 F 0.1572(11) 0.7509(10) 0.0635(11) 0.128(5) Uani 0.50 1 d P
F2 F 0.1566(6) 0.8502(6) 0.1357(5) 0.168(4) Uani 1 1 d .
F3 F 0.1043(8) 0.7486(6) 0.1909(5) 0.191(5) Uani 1 1 d .
F4 F 0.0109(3) 0.7965(5) 0.0376(4) 0.1114(18) Uani 1 1 d .
F5 F 0.1056(11) 0.6823(9) 0.0855(13) 0.154(6) Uani 0.50 1 d P
H14 H 0.202(4) 1.153(3) -0.057(4) 0.033(12) Uiso 1 1 d .

loop_
_atom_site_aniso_label
_atom_site_aniso_U_11
_atom_site_aniso_U_22
_atom_site_aniso_U_33
_atom_site_aniso_U_23
_atom_site_aniso_U_13
_atom_site_aniso_U_12
Mo1 0.0246(2) 0.0578(3) 0.0229(2) -0.00014(17) 0.01193(16) -0.00377(19)
C1 0.031(3) 0.095(5) 0.035(2) -0.002(3) 0.016(2) 0.011(3)
C2 0.028(3) 0.128(6) 0.043(3) 0.014(4) 0.020(2) -0.009(3)
C3 0.038(3) 0.093(5) 0.052(3) 0.008(4) 0.014(3) -0.023(3)
C4 0.034(3) 0.067(4) 0.036(3) -0.008(2) 0.010(2) -0.016(3)
C5 0.021(2) 0.068(4) 0.026(2) 0.000(2) 0.0069(18) 0.002(2)
C6 0.028(2) 0.060(3) 0.027(2) -0.006(2) 0.0078(19) -0.003(2)
C7 0.073(5) 0.059(4) 0.052(4) 0.009(3) 0.012(3) -0.010(3)
C8 0.037(3) 0.064(3) 0.036(2) 0.008(2) 0.019(2) 0.011(2)
C9 0.139(9) 0.141(9) 0.021(3) 0.024(4) -0.007(4) -0.074(8)
C10 0.039(4) 0.114(7) 0.059(4) -0.018(4) -0.005(3) 0.029(4)
C11 0.045(4) 0.097(6) 0.039(3) -0.013(3) 0.014(3) -0.027(4)
C12 0.068(5) 0.095(6) 0.080(6) -0.048(5) 0.012(4) -0.008(5)
C13 0.072(5) 0.171(10) 0.051(4) -0.049(5) 0.040(4) -0.053(6)
O1 0.056(3) 0.059(3) 0.042(2) -0.0029(18) 0.0174(19) 0.002(2)
O2 0.055(2) 0.070(3) 0.0314(17) -0.0050(17) 0.0229(18) -0.007(2)
O3 0.060(3) 0.109(4) 0.049(2) 0.007(2) 0.036(2) 0.026(3)
B1 0.040(3) 0.055(4) 0.044(3) -0.007(3) 0.017(3) -0.011(3)
F1 0.141(11) 0.164(12) 0.130(10) 0.061(8) 0.105(9) 0.108(9)
F2 0.161(6) 0.177(7) 0.105(5) 0.010(5) 0.018(4) -0.105(6)
F3 0.255(10) 0.202(8) 0.071(4) 0.034(4) 0.046(5) -0.109(7)
F4 0.060(3) 0.169(5) 0.091(3) 0.051(4) 0.027(3) 0.018(3)
F5 0.193(14) 0.088(8) 0.248(18) -0.063(10) 0.161(14) 0.003(9)

loop_
_atom_type_symbol
_atom_type_description
_atom_type_scat_dispersion_real
_atom_type_scat_dispersion_imag
_atom_type_scat_source
C C 0.0033 0.0016 'International Tables Vol C Tables 4.2.6.8 and 6.1.1.4'
H H 0.0000 0.0000 'International Tables Vol C Tables 4.2.6.8 and 6.1.1.4'
O O 0.0106 0.0060 'International Tables Vol C Tables 4.2.6.8 and 6.1.1.4'
B B 0.0013 0.0007 'International Tables Vol C Tables 4.2.6.8 and 6.1.1.4'
F F 0.0171 0.0103 'International Tables Vol C Tables 4.2.6.8 and 6.1.1.4'
Mo Mo -1.6832 0.6857 'International Tables Vol C Tables 4.2.6.8 and 6.1.1.4'

loop_
_geom_angle_atom_site_label_1
_geom_angle_atom_site_label_2
_geom_angle_atom_site_label_3
_geom_angle
C8 Mo1 C12 107.9(3)
C8 Mo1 C5 86.09(19)
C12 Mo1 C5 107.0(3)
C8 Mo1 C13 133.8(3)
C12 Mo1 C13 33.3(3)
C5 Mo1 C13 121.7(4)
C8 Mo1 C1 121.9(2)
C12 Mo1 C1 87.9(3)
C5 Mo1 C1 36.50(17)
C13 Mo1 C1 88.7(3)
C8 Mo1 C9 115.6(4)
C12 Mo1 C9 58.4(4)
C5 Mo1 C9 156.1(4)
C13 Mo1 C9 35.7(4)
C1 Mo1 C9 120.0(4)
C8 Mo1 C10 79.1(3)
C12 Mo1 C10 58.1(3)
C5 Mo1 C10 153.3(3)
C13 Mo1 C10 59.7(3)
C1 Mo1 C10 145.4(3)
C9 Mo1 C10 38.3(4)
C8 Mo1 C4 78.4(2)
C12 Mo1 C4 143.6(3)
C5 Mo1 C4 36.7(2)
C13 Mo1 C4 146.1(3)
C1 Mo1 C4 60.4(2)
C9 Mo1 C4 151.9(3)
C10 Mo1 C4 153.6(3)
C8 Mo1 C2 137.3(2)
C12 Mo1 C2 106.6(3)
C5 Mo1 C2 60.12(19)
C13 Mo1 C2 88.2(3)
C1 Mo1 C2 36.3(2)
C9 Mo1 C2 103.6(4)
C10 Mo1 C2 141.9(3)
C4 Mo1 C2 58.9(2)
C8 Mo1 C11 78.1(2)
C12 Mo1 C11 33.2(3)
C5 Mo1 C11 119.7(2)
C13 Mo1 C11 56.5(3)
C1 Mo1 C11 116.4(3)
C9 Mo1 C11 60.0(3)
C10 Mo1 C11 35.5(3)
C4 Mo1 C11 147.7(2)
C2 Mo1 C11 139.8(3)
C8 Mo1 C3 107.4(2)
C12 Mo1 C3 141.1(3)
C5 Mo1 C3 60.0(2)
C13 Mo1 C3 118.3(3)
C1 Mo1 C3 59.5(3)
C9 Mo1 C3 117.7(3)
C10 Mo1 C3 145.9(3)
C4 Mo1 C3 35.4(2)
C2 Mo1 C3 34.5(3)
C11 Mo1 C3 174.2(3)
C5 C1 C2 107.1(6)
C5 C1 Mo1 71.7(3)
C2 C1 Mo1 72.9(3)
C3 C2 C1 109.5(5)
C3 C2 Mo1 74.0(3)
C1 C2 Mo1 70.8(3)
C2 C3 C4 108.3(6)
C2 C3 Mo1 71.5(3)
C4 C3 Mo1 70.3(3)
C3 C4 C5 108.4(6)
C3 C4 Mo1 74.3(3)
C5 C4 Mo1 71.3(3)
C1 C5 C4 106.7(5)
C1 C5 C6 128.9(6)
C4 C5 C6 124.2(5)
C1 C5 Mo1 71.8(3)
C4 C5 Mo1 72.1(3)
C6 C5 Mo1 125.2(3)
O2 C6 O1 126.1(5)
O2 C6 C5 122.8(5)
O1 C6 C5 111.0(4)
O3 C8 Mo1 178.1(5)
C13 C9 C10 103.3(7)
C13 C9 Mo1 72.1(4)
C10 C9 Mo1 70.9(4)
C11 C10 C9 104.6(7)
C11 C10 Mo1 73.3(4)
C9 C10 Mo1 70.8(4)
C12 C11 C10 109.2(8)
C12 C11 Mo1 71.8(4)
C10 C11 Mo1 71.2(4)
C13 C12 C11 112.2(10)
C13 C12 Mo1 73.6(5)
C11 C12 Mo1 75.0(4)
C12 C13 C9 110.7(8)
C12 C13 Mo1 73.0(4)
C9 C13 Mo1 72.3(4)
C6 O1 C7 116.0(5)
F5 B1 F3 92.2(10)
F5 B1 F2 141.1(10)
F3 B1 F2 100.3(6)
F5 B1 F4 102.4(9)
F3 B1 F4 110.5(7)
F2 B1 F4 107.1(7)
F5 B1 F1 63.5(8)
F3 B1 F1 136.2(9)
F2 B1 F1 82.8(9)
F4 B1 F1 110.2(8)
B1 F1 F5 55.9(7)
B1 F5 F1 60.6(8)

loop_
_geom_bond_atom_site_label_1
_geom_bond_atom_site_label_2
_geom_bond_distance
Mo1 C8 2.008(5)
Mo1 C12 2.271(7)
Mo1 C5 2.277(5)
Mo1 C13 2.278(7)
Mo1 C1 2.279(6)
Mo1 C9 2.281(6)
Mo1 C10 2.282(7)
Mo1 C4 2.288(5)
Mo1 C2 2.307(5)
Mo1 C11 2.310(6)
Mo1 C3 2.339(6)
C1 C5 1.427(7)
C1 C2 1.428(9)
C2 C3 1.378(10)
C3 C4 1.408(8)
C4 C5 1.436(9)
C5 C6 1.481(7)
C6 O2 1.196(6)
C6 O1 1.319(7)
C7 O1 1.452(8)
C8 O3 1.124(6)
C9 C13 1.395(15)
C9 C10 1.498(14)
C10 C11 1.402(11)
C11 C12 1.311(11)
C12 C13 1.303(13)
B1 F5 1.297(13)
B1 F3 1.305(10)
B1 F2 1.335(9)
B1 F4 1.337(8)
B1 F1 1.365(12)
F1 F5 1.401(18)
